data_4348969
loop_
_publ_author_name
'Shu, Yu-Bo'
'Liu, Wei-Sheng'

_publ_section_title
;
 A bis(1H-pyridin-2-one)salen Eu(iii) complex for vapoluminescence sensing
;
_journal_issue 10
_journal_name_full 'Inorganic Chemistry Frontiers'
_journal_page_first 927
_journal_paper_doi 10.1039/C5QI00134J
_journal_volume 2
_journal_year 2015
_chemical_absolute_configuration unk
_chemical_formula_moiety 'C28 H28 Eu N8 O4, 3(Cl), H2 O, O'
_chemical_formula_sum 'C28 H30 Cl3 Eu N8 O6'
_chemical_formula_weight 832.92
_space_group_crystal_system monoclinic
_space_group_IT_number 9
_space_group_name_Hall 'C -2yc'
_space_group_name_H-M_alt 'C 1 c 1'
_atom_sites_solution_hydrogens geom
_atom_sites_solution_primary direct
_atom_sites_solution_secondary difmap
_audit_creation_date 2015-07-23
_audit_creation_method
;
Olex2 1.2
(compiled 2015.01.26 svn.r3150 for OlexSys, GUI svn.r4998)
;
_audit_update_record
;
2015-07-23 deposited with the CCDC.
2015-08-31 downloaded from the CCDC.
;
_cell_angle_alpha 90.00
_cell_angle_beta 119.572(8)
_cell_angle_gamma 90.00
_cell_formula_units_Z 4
_cell_length_a 15.4368(13)
_cell_length_b 18.1268(7)
_cell_length_c 13.4833(8)
_cell_measurement_reflns_used 3413
_cell_measurement_temperature 80(2)
_cell_measurement_theta_max 71.3430
_cell_measurement_theta_min 4.3250
_cell_volume 3281.4(4)
_computing_molecular_graphics 'Olex2 (Dolomanov et al., 2009)'
_computing_publication_material 'Olex2 (Dolomanov et al., 2009)'
_computing_structure_refinement 'olex2.refine (Bourhis et al., 2015)'
_computing_structure_solution 'XS (Sheldrick, 2008)'
_diffrn_ambient_temperature 80(2)
_diffrn_measured_fraction_theta_full 0.990
_diffrn_measured_fraction_theta_max 0.990
_diffrn_measurement_device_type 'multiwire proportional'
_diffrn_measurement_method 'phi and omega scans'
_diffrn_radiation_monochromator graphite
_diffrn_radiation_type CuK\a
_diffrn_radiation_wavelength 1.54178
_diffrn_reflns_av_R_equivalents 0.0483
_diffrn_reflns_av_unetI/netI 0.0643
_diffrn_reflns_limit_h_max 17
_diffrn_reflns_limit_h_min -18
_diffrn_reflns_limit_k_max 18
_diffrn_reflns_limit_k_min -22
_diffrn_reflns_limit_l_max 16
_diffrn_reflns_limit_l_min -13
_diffrn_reflns_number 10667
_diffrn_reflns_theta_full 71.46
_diffrn_reflns_theta_max 71.46
_diffrn_reflns_theta_min 4.10
_diffrn_source 'fine-focus sealed tube'
_exptl_absorpt_coefficient_mu 16.391
_exptl_absorpt_correction_T_max 0.140
_exptl_absorpt_correction_T_min 0.082
_exptl_absorpt_correction_type multi-scan
_exptl_crystal_colour colourless
_exptl_crystal_density_diffrn 1.686
_exptl_crystal_density_method 'not measured'
_exptl_crystal_description polyhedral
_exptl_crystal_F_000 1664.0
_exptl_crystal_size_max 0.2
_exptl_crystal_size_mid 0.16
_exptl_crystal_size_min 0.12
_refine_diff_density_max 2.114
_refine_diff_density_min -1.641
_refine_diff_density_rms 0.113
_refine_ls_abs_structure_details 'Flack H D (1983), Acta Cryst. A39, 876-881'
_refine_ls_abs_structure_Flack -10(10)
_refine_ls_extinction_method none
_refine_ls_goodness_of_fit_ref 1.022
_refine_ls_hydrogen_treatment constr
_refine_ls_matrix_type full
_refine_ls_number_parameters 418
_refine_ls_number_reflns 6399
_refine_ls_number_restraints 14
_refine_ls_restrained_S_all 1.036
_refine_ls_R_factor_all 0.0672
_refine_ls_R_factor_gt 0.0601
_refine_ls_shift/su_max 0.000
_refine_ls_shift/su_mean 0.000
_refine_ls_structure_factor_coef Fsqd
_refine_ls_weighting_details 'calc w=1/[\s^2^(Fo^2^)+(0.0566P)^2^+36.6619P] where P=(Fo^2^+2Fc^2^)/3'
_refine_ls_weighting_scheme calc
_refine_ls_wR_factor_gt 0.1379
_refine_ls_wR_factor_ref 0.1437
_reflns_number_gt 4301
_reflns_number_total 6399
_reflns_threshold_expression >2sigma(I)
_cod_data_source_file c5qi00134j2.cif
_cod_data_source_block 1
_cod_depositor_comments
;
The following automatic conversions were performed:

data item '_exptl_absorpt_correction_type' value 'multi scan' was
changed to 'multi-scan' in accordance with the
/home/saulius/struct/COD-crude-data/automatic-downloads/DataCite-retrospective/RSC/depositions/lib/dictionaries/cif_core.dic
dictionary named 'cif_core.dic' version 2.4.2 last updated on
2011-04-26.

Automatic conversion script
Id: cif_fix_values 6909 2019-04-08 15:41:33Z antanas 
;
_cod_original_sg_symbol_H-M 'C c'
_cod_database_code 4348969
_olex2_refinement_description
;
1. Others
 Fixed Uiso: H2(0.056) H7(0.057) H11(0.046) H7A(0.049) H14(0.043) H5(0.047)
 H34(0.053) H35(0.05) H41(0.051) H44(0.051) H49A(0.059) H49B(0.059) H8(0.051)
 H16(0.06) H3(0.052) H32(0.058) H4(0.064) H5A(0.059) H5B(0.059) H8A(0.055)
 H8B(0.055) H17(0.046) H25A(0.06) H25B(0.06) H6(0.069) H9(0.066) H15(0.08)
 H24(0.074) H5C(0.106) H5D(0.106)
 Fixed X: H2(0.2317) H7(-0.1798) H11(-0.0739) H7A(-0.1676) H14(0.2108)
 H5(0.1931) H34(0.2421) H35(-0.1288) H41(0.2263) H44(-0.1961) H49A(0.1664)
 H49B(0.162) H8(0.1448) H16(0.1236) H3(0.0793) H32(0.0704) H4(0.0894) H5A(-
 0.0085) H5B(0.0162) H8A(0.0505) H8B(0.0965) H17(-0.1072) H25A(-0.0726) H25B(-
 0.1057) H6(-0.0736) H9(-0.1283) H15(-0.1436) H24(-0.1094) H5C(0.2508)
 H5D(0.1659)
 Fixed Y: H2(0.4452) H7(0.0848) H11(0.0424) H7A(0.277) H14(0.1495) H5(0.4331)
 H34(0.342) H35(0.032) H41(0.2265) H44(0.2094) H49A(0.084) H49B(0.064)
 H8(0.122) H16(0.1215) H3(0.401) H32(0.3368) H4(0.2309) H5A(0.0866) H5B(0.0257)
 H8A(0.4727) H8B(0.4486) H17(0.4568) H25A(0.4852) H25B(0.4226) H6(0.2101)
 H9(0.4534) H15(0.3921) H24(0.2679) H5C(0.0475) H5D(0.0039)
 Fixed Z: H2(0.6852) H7(-0.2851) H11(0.0934) H7A(-0.1551) H14(0.5477)
 H5(0.5024) H34(0.7902) H35(-0.1109) H41(0.7029) H44(-0.3025) H49A(0.3188)
 H49B(0.4298) H8(0.0313) H16(-0.1455) H3(-0.0024) H32(-0.1587) H4(-0.2432)
 H5A(0.3351) H5B(0.2698) H8A(0.0995) H8B(0.2279) H17(0.2768) H25A(0.1533)
 H25B(0.0608) H6(0.4853) H9(0.4385) H15(0.5799) H24(0.6046) H5C(0.1526)
 H5D(0.1086)
;
_olex2_submission_special_instructions 'No special instructions were received'

loop_
_space_group_symop_id
_space_group_symop_operation_xyz
1 'x, y, z'
2 'x, -y, z+1/2'
3 'x+1/2, y+1/2, z'
4 'x+1/2, -y+1/2, z+1/2'

loop_
_atom_site_label
_atom_site_type_symbol
_atom_site_fract_x
_atom_site_fract_y
_atom_site_fract_z
_atom_site_U_iso_or_equiv
_atom_site_adp_type
_atom_site_occupancy
_atom_site_calc_flag
_atom_site_refinement_flags_posn
_atom_site_refinement_flags_adp
Eu1 Eu 0.03265(7) 0.26045(3) 0.22982(7) 0.03156(16) Uani 1 d . .
C2 C 0.2213(12) 0.3987(10) 0.6519(15) 0.046(4) Uani 1 d . .
H2 H 0.2317 0.4452 0.6852 0.056 Uiso 1 calc R .
C7 C -0.1647(11) 0.1140(7) -0.2219(12) 0.048(3) Uani 1 d . .
H7 H -0.1798 0.0848 -0.2851 0.057 Uiso 1 calc R .
O4 O -0.1003(7) 0.2508(4) 0.0446(7) 0.0381(18) Uani 1 d . .
C11 C -0.0643(11) 0.0930(8) 0.0923(13) 0.039(4) Uani 1 d . .
H11 H -0.0739 0.0424 0.0934 0.046 Uiso 1 calc R .
C12 C -0.1166(11) 0.2045(8) -0.0332(15) 0.037(4) Uani 1 d . .
N7 N -0.1554(8) 0.2306(6) -0.1433(10) 0.041(2) Uani 1 d . .
H7A H -0.1676 0.2770 -0.1551 0.049 Uiso 1 calc R .
C14 C 0.1838(11) 0.1890(9) 0.4976(13) 0.036(3) Uani 1 d . .
H14 H 0.2108 0.1495 0.5477 0.043 Uiso 1 calc R .
O2 O 0.1557(6) 0.3294(4) 0.3786(7) 0.0375(18) Uani 1 d . .
N4 N -0.0203(8) 0.1244(5) 0.1865(9) 0.041(2) Uani 1 d . .
N5 N 0.1980(8) 0.3932(5) 0.5394(9) 0.039(2) Uani 1 d . .
H5 H 0.1931 0.4331 0.5024 0.047 Uiso 1 calc R .
C20 C 0.1826(10) 0.3277(6) 0.4846(11) 0.037(3) Uani 1 d . .
C27 C 0.1928(9) 0.2614(7) 0.5481(12) 0.039(3) Uani 1 d . .
C34 C 0.2294(10) 0.3383(7) 0.7154(11) 0.044(3) Uani 1 d . .
H34 H 0.2421 0.3420 0.7902 0.053 Uiso 1 calc R .
C35 C -0.1319(10) 0.0832(7) -0.1176(11) 0.042(3) Uani 1 d . .
H35 H -0.1288 0.0320 -0.1109 0.050 Uiso 1 calc R .
C41 C 0.2172(10) 0.2691(7) 0.6604(11) 0.042(3) Uani 1 d . .
H41 H 0.2263 0.2265 0.7029 0.051 Uiso 1 calc R .
C44 C -0.1748(10) 0.1878(7) -0.2316(12) 0.043(3) Uani 1 d . .
H44 H -0.1961 0.2094 -0.3025 0.051 Uiso 1 calc R .
C49 C 0.1325(14) 0.0944(9) 0.3617(15) 0.049(4) Uani 1 d . .
H49A H 0.1664 0.0840 0.3188 0.059 Uiso 1 calc R .
H49B H 0.1620 0.0640 0.4298 0.059 Uiso 1 calc R .
C50 C -0.1023(9) 0.1267(6) -0.0186(11) 0.037(3) Uani 1 d . .
C10 C 0.1140(9) 0.2214(7) 0.0484(12) 0.042(3) Uani 1 d . .
N8 N 0.1278(8) 0.1633(6) -0.0049(9) 0.043(2) Uani 1 d . .
H8 H 0.1448 0.1220 0.0313 0.051 Uiso 1 calc R .
C16 C 0.1168(11) 0.1647(8) -0.1128(12) 0.050(3) Uani 1 d . .
H16 H 0.1236 0.1215 -0.1455 0.060 Uiso 1 calc R .
N3 N 0.1436(8) 0.1746(5) 0.3939(9) 0.040(2) Uani 1 d . .
C21 C 0.0945(10) 0.2897(7) -0.0114(12) 0.042(3) Uani 1 d . .
C3 C 0.0793(10) 0.3574(7) 0.0340(11) 0.043(3) Uani 1 d . .
H3 H 0.0793 0.4010 -0.0024 0.052 Uiso 1 calc R .
C32 C 0.0847(10) 0.2921(7) -0.1198(12) 0.048(3) Uani 1 d . .
H32 H 0.0704 0.3368 -0.1587 0.058 Uiso 1 calc R .
N1 N 0.0659(8) 0.3626(5) 0.1210(9) 0.043(2) Uani 1 d . .
C4 C 0.0960(11) 0.2289(9) -0.1709(12) 0.053(4) Uani 1 d . .
H4 H 0.0894 0.2309 -0.2432 0.064 Uiso 1 calc R .
C5 C 0.0248(12) 0.0773(6) 0.2913(12) 0.050(4) Uani 1 d . .
H5A H -0.0085 0.0866 0.3351 0.059 Uiso 1 calc R .
H5B H 0.0162 0.0257 0.2698 0.059 Uiso 1 calc R .
O1 O -0.0468(8) 0.2502(5) 0.3336(9) 0.045(2) Uani 1 d . .
N2 N -0.0571(8) 0.3826(5) 0.2202(9) 0.042(2) Uani 1 d . .
C8 C 0.0469(11) 0.4364(6) 0.1502(12) 0.046(3) Uani 1 d . .
H8A H 0.0505 0.4727 0.0995 0.055 Uiso 1 calc R .
H8B H 0.0965 0.4486 0.2279 0.055 Uiso 1 calc R .
C17 C -0.0865(9) 0.4078(6) 0.2866(11) 0.039(3) Uani 1 d . .
H17 H -0.1072 0.4568 0.2768 0.046 Uiso 1 calc R .
C0AA C -0.0901(9) 0.3664(7) 0.3761(11) 0.040(3) Uani 1 d . .
C22 C -0.0725(10) 0.2906(7) 0.3903(12) 0.043(3) Uani 1 d . .
C25 C -0.0565(11) 0.4364(7) 0.1379(13) 0.050(3) Uani 1 d . .
H25A H -0.0726 0.4852 0.1533 0.060 Uiso 1 calc R .
H25B H -0.1057 0.4226 0.0608 0.060 Uiso 1 calc R .
O3 O 0.1225(7) 0.2116(5) 0.1460(8) 0.043(2) Uani 1 d . .
N6 N -0.0828(11) 0.2570(7) 0.4764(11) 0.058(3) Uani 1 d . .
H6 H -0.0736 0.2101 0.4853 0.069 Uiso 1 calc R .
C9 C -0.1163(10) 0.4029(8) 0.4479(13) 0.055(4) Uani 1 d . .
H9 H -0.1283 0.4534 0.4385 0.066 Uiso 1 calc R .
C15 C -0.1252(12) 0.3668(10) 0.5332(14) 0.067(5) Uani 1 d . .
H15 H -0.1436 0.3921 0.5799 0.080 Uiso 1 calc R .
C24 C -0.1062(13) 0.2932(9) 0.5465(13) 0.062(4) Uani 1 d . .
H24 H -0.1094 0.2679 0.6046 0.074 Uiso 1 calc R .
Cl2 Cl 0.2240(4) 0.5420(2) 0.4521(5) 0.0970(19) Uani 1 d . .
O5 O 0.2006(10) 0.0322(6) 0.0917(9) 0.071(3) Uani 1 d . .
H5C H 0.2508 0.0475 0.1526 0.106 Uiso 1 d G .
H5D H 0.1659 0.0039 0.1086 0.106 Uiso 1 d G .
Cl1 Cl -0.1369(3) 0.3958(2) -0.1893(4) 0.0538(11) Uani 1 d . .
Cl3 Cl 0.1085(7) -0.0825(3) 0.1661(7) 0.147(3) Uani 1 d . U
O6 O -0.0785(15) 0.1110(10) 0.4892(19) 0.148(7) Uani 1 d . U

loop_
_atom_site_aniso_label
_atom_site_aniso_U_11
_atom_site_aniso_U_22
_atom_site_aniso_U_33
_atom_site_aniso_U_23
_atom_site_aniso_U_13
_atom_site_aniso_U_12
Eu1 0.0461(3) 0.0217(2) 0.0343(3) 0.0040(6) 0.0256(2) 0.0029(6)
C2 0.034(8) 0.047(9) 0.054(10) -0.018(8) 0.018(7) -0.001(6)
C7 0.060(9) 0.049(7) 0.032(7) -0.007(5) 0.022(6) -0.009(6)
O4 0.051(5) 0.026(4) 0.048(5) 0.003(3) 0.033(4) 0.004(3)
C11 0.040(8) 0.025(7) 0.047(9) 0.003(7) 0.018(7) 0.001(6)
C12 0.031(7) 0.032(7) 0.054(10) 0.010(6) 0.024(7) 0.001(5)
N7 0.046(7) 0.033(5) 0.049(7) 0.009(5) 0.028(6) 0.001(5)
C14 0.032(7) 0.046(8) 0.030(7) 0.013(6) 0.016(6) 0.006(6)
O2 0.047(5) 0.032(4) 0.037(5) 0.006(3) 0.024(4) 0.004(3)
N4 0.062(7) 0.037(5) 0.044(6) 0.009(4) 0.041(5) 0.010(5)
N5 0.039(6) 0.033(5) 0.047(6) -0.001(4) 0.022(5) 0.001(4)
C20 0.040(7) 0.040(6) 0.040(7) 0.003(5) 0.026(6) 0.006(5)
C27 0.034(7) 0.038(6) 0.043(8) 0.003(6) 0.019(6) 0.006(5)
C34 0.055(8) 0.052(7) 0.030(7) 0.001(5) 0.024(6) 0.008(6)
C35 0.049(7) 0.034(6) 0.038(7) -0.011(5) 0.017(6) -0.010(5)
C41 0.050(8) 0.040(6) 0.043(7) 0.004(5) 0.027(6) 0.005(5)
C44 0.039(7) 0.056(7) 0.037(7) -0.006(6) 0.020(6) -0.010(6)
C49 0.076(13) 0.030(8) 0.051(11) 0.004(8) 0.039(10) 0.011(8)
C50 0.032(6) 0.033(6) 0.042(7) 0.006(5) 0.016(5) -0.002(5)
C10 0.032(7) 0.056(7) 0.042(7) -0.005(6) 0.020(6) -0.006(5)
N8 0.043(6) 0.041(5) 0.044(6) -0.001(4) 0.021(5) 0.009(4)
C16 0.044(8) 0.071(9) 0.039(7) -0.008(7) 0.023(6) -0.014(7)
N3 0.054(6) 0.026(4) 0.040(6) 0.004(4) 0.025(5) 0.006(4)
C21 0.037(7) 0.050(7) 0.047(8) 0.011(6) 0.027(6) 0.000(6)
C3 0.046(8) 0.050(7) 0.039(7) 0.013(5) 0.024(6) -0.005(6)
C32 0.049(8) 0.052(7) 0.046(8) 0.008(6) 0.026(7) -0.006(6)
N1 0.051(6) 0.037(5) 0.047(6) 0.009(4) 0.030(5) 0.003(4)
C4 0.047(8) 0.078(10) 0.041(8) -0.002(7) 0.026(7) -0.004(7)
C5 0.094(12) 0.021(5) 0.054(8) 0.008(5) 0.052(9) 0.009(6)
O1 0.072(7) 0.035(5) 0.047(6) 0.005(4) 0.044(5) 0.004(4)
N2 0.055(7) 0.025(4) 0.054(7) 0.004(4) 0.032(6) 0.000(4)
C8 0.062(9) 0.027(6) 0.053(8) 0.009(5) 0.031(7) 0.004(5)
C17 0.046(7) 0.023(5) 0.048(7) -0.008(5) 0.024(6) 0.004(4)
C0AA 0.031(7) 0.048(7) 0.037(7) -0.005(5) 0.015(5) -0.005(5)
C22 0.042(7) 0.047(7) 0.048(8) -0.005(6) 0.028(7) -0.010(6)
C25 0.060(9) 0.034(6) 0.062(9) 0.013(6) 0.035(7) 0.013(6)
O3 0.040(5) 0.042(5) 0.049(6) 0.005(5) 0.023(4) 0.008(4)
N6 0.074(9) 0.061(7) 0.053(8) 0.010(6) 0.042(7) 0.002(6)
C9 0.045(8) 0.050(7) 0.063(10) -0.028(7) 0.023(7) -0.008(6)
C15 0.062(10) 0.095(12) 0.065(11) -0.032(9) 0.048(9) -0.021(9)
C24 0.074(12) 0.076(10) 0.051(9) -0.018(8) 0.043(9) -0.018(8)
Cl2 0.134(4) 0.053(2) 0.168(5) 0.047(3) 0.125(4) 0.041(2)
O5 0.099(10) 0.060(7) 0.047(6) -0.003(5) 0.031(6) 0.013(6)
Cl1 0.061(2) 0.0389(19) 0.057(2) 0.0114(17) 0.0262(19) -0.0098(17)
Cl3 0.280(9) 0.082(3) 0.205(7) 0.066(4) 0.215(7) 0.071(4)
O6 0.149(14) 0.115(11) 0.169(15) 0.037(11) 0.069(11) -0.022(10)

loop_
_atom_type_symbol
_atom_type_description
_atom_type_scat_dispersion_real
_atom_type_scat_dispersion_imag
_atom_type_scat_source
C C 0.0181 0.0091 'International Tables Vol C Tables 4.2.6.8 and 6.1.1.4'
H H 0.0000 0.0000 'International Tables Vol C Tables 4.2.6.8 and 6.1.1.4'
O O 0.0492 0.0322 'International Tables Vol C Tables 4.2.6.8 and 6.1.1.4'
Eu Eu -8.9294 11.1857 'International Tables Vol C Tables 4.2.6.8 and 6.1.1.4'
N N 0.0311 0.0180 'International Tables Vol C Tables 4.2.6.8 and 6.1.1.4'
Cl Cl 0.3639 0.7018 'International Tables Vol C Tables 4.2.6.8 and 6.1.1.4'

loop_
_geom_angle_atom_site_label_1
_geom_angle_atom_site_label_2
_geom_angle_atom_site_label_3
_geom_angle
O4 Eu1 O2 151.2(2)
O4 Eu1 N4 70.8(3)
O4 Eu1 N3 138.0(3)
O4 Eu1 N1 76.1(3)
O4 Eu1 N2 81.0(3)
O4 Eu1 O3 82.7(3)
O2 Eu1 N4 137.9(3)
O2 Eu1 N3 70.6(3)
O2 Eu1 N1 78.3(3)
O2 Eu1 N2 76.9(3)
O2 Eu1 O3 101.1(3)
N4 Eu1 N2 135.1(3)
N3 Eu1 N4 67.3(3)
N3 Eu1 N1 134.2(3)
N3 Eu1 N2 132.9(3)
N1 Eu1 N4 133.8(3)
N1 Eu1 N2 66.8(3)
O1 Eu1 O4 101.3(4)
O1 Eu1 O2 88.4(3)
O1 Eu1 N4 81.6(3)
O1 Eu1 N3 75.6(3)
O1 Eu1 N1 136.9(3)
O1 Eu1 N2 70.3(3)
O1 Eu1 O3 152.6(4)
O3 Eu1 N4 74.2(3)
O3 Eu1 N3 83.3(3)
O3 Eu1 N1 70.4(3)
O3 Eu1 N2 136.7(3)
C34 C2 N5 121.9(15)
C44 C7 C35 118.4(12)
C12 O4 Eu1 130.4(9)
N4 C11 C50 127.0(13)
O4 C12 N7 117.8(13)
O4 C12 C50 125.9(15)
N7 C12 C50 116.2(14)
C44 N7 C12 123.4(12)
N3 C14 C27 126.5(13)
C20 O2 Eu1 128.9(7)
C11 N4 Eu1 128.5(9)
C11 N4 C5 117.9(11)
C5 N4 Eu1 112.6(8)
C20 N5 C2 122.9(12)
O2 C20 N5 117.5(10)
O2 C20 C27 124.4(11)
N5 C20 C27 118.0(11)
C20 C27 C14 121.3(12)
C41 C27 C14 121.2(13)
C41 C27 C20 117.4(11)
C2 C34 C41 115.8(13)
C7 C35 C50 121.9(11)
C27 C41 C34 123.9(12)
N7 C44 C7 122.0(13)
C5 C49 N3 108.6(13)
C12 C50 C11 121.1(13)
C35 C50 C11 121.1(11)
C35 C50 C12 117.7(13)
N8 C10 C21 114.9(12)
O3 C10 N8 118.7(12)
O3 C10 C21 126.3(13)
C10 N8 C16 125.3(12)
C4 C16 N8 119.8(14)
C14 N3 Eu1 126.5(9)
C14 N3 C49 116.8(12)
C49 N3 Eu1 114.0(9)
C10 C21 C3 122.2(12)
C32 C21 C10 120.2(13)
C32 C21 C3 117.6(12)
N1 C3 C21 125.5(11)
C4 C32 C21 121.2(13)
C3 N1 Eu1 129.3(9)
C3 N1 C8 117.0(10)
C8 N1 Eu1 112.5(8)
C16 C4 C32 118.3(13)
C49 C5 N4 109.8(11)
C22 O1 Eu1 138.9(8)
C17 N2 Eu1 129.9(8)
C17 N2 C25 115.4(10)
C25 N2 Eu1 113.6(8)
N1 C8 C25 108.0(10)
N2 C17 C0AA 125.1(10)
C22 C0AA C17 122.7(12)
C9 C0AA C17 118.7(12)
C9 C0AA C22 118.5(13)
O1 C22 C0AA 126.1(13)
O1 C22 N6 117.0(12)
N6 C22 C0AA 116.9(13)
N2 C25 C8 108.2(10)
C10 O3 Eu1 131.5(8)
C24 N6 C22 123.9(13)
C0AA C9 C15 122.3(14)
C24 C15 C9 118.0(14)
N6 C24 C15 120.3(15)

loop_
_geom_bond_atom_site_label_1
_geom_bond_atom_site_label_2
_geom_bond_distance
Eu1 O4 2.328(9)
Eu1 O2 2.331(8)
Eu1 N4 2.573(10)
Eu1 N3 2.552(9)
Eu1 N1 2.567(10)
Eu1 O1 2.278(10)
Eu1 N2 2.581(10)
Eu1 O3 2.352(9)
C2 N5 1.38(2)
C2 C34 1.36(2)
C7 C35 1.357(19)
C7 C44 1.346(18)
O4 C12 1.267(19)
C11 N4 1.244(17)
C11 C50 1.446(19)
C12 N7 1.38(2)
C12 C50 1.427(18)
N7 C44 1.326(17)
C14 C27 1.452(19)
C14 N3 1.246(18)
O2 C20 1.277(15)
N4 C5 1.496(15)
N5 C20 1.356(15)
C20 C27 1.439(18)
C27 C41 1.375(19)
C34 C41 1.423(18)
C35 C50 1.418(17)
C49 N3 1.503(18)
C49 C5 1.48(2)
C10 N8 1.350(16)
C10 C21 1.427(18)
C10 O3 1.269(16)
N8 C16 1.380(17)
C16 C4 1.35(2)
C21 C3 1.441(19)
C21 C32 1.394(19)
C3 N1 1.292(16)
C32 C4 1.39(2)
N1 C8 1.463(15)
O1 C22 1.257(16)
N2 C17 1.272(16)
N2 C25 1.480(16)
C8 C25 1.52(2)
C17 C0AA 1.446(18)
C0AA C22 1.396(18)
C0AA C9 1.387(19)
C22 N6 1.387(18)
N6 C24 1.338(19)
C9 C15 1.39(2)
C15 C24 1.36(2)

loop_
_geom_torsion_atom_site_label_1
_geom_torsion_atom_site_label_2
_geom_torsion_atom_site_label_3
_geom_torsion_atom_site_label_4
_geom_torsion
Eu1 O4 C12 N7 -139.1(10)
Eu1 O4 C12 C50 43(2)
Eu1 O2 C20 N5 -136.1(9)
Eu1 O2 C20 C27 40.6(17)
Eu1 N4 C5 C49 -45.9(12)
Eu1 N1 C8 C25 -51.2(12)
Eu1 O1 C22 C0AA 25(2)
Eu1 O1 C22 N6 -153.9(11)
Eu1 N2 C17 C0AA -10.8(19)
Eu1 N2 C25 C8 -42.8(13)
C2 N5 C20 O2 175.9(12)
C2 N5 C20 C27 -1.1(19)
C2 C34 C41 C27 -4(2)
C7 C35 C50 C11 -177.9(14)
C7 C35 C50 C12 6(2)
O4 Eu1 O2 C20 137.5(9)
O4 Eu1 N4 C11 24.3(12)
O4 Eu1 N4 C5 -167.1(9)
O4 Eu1 N3 C14 -149.8(11)
O4 Eu1 N3 C49 10.7(12)
O4 Eu1 N1 C3 -60.0(12)
O4 Eu1 N1 C8 107.0(9)
O4 Eu1 O1 C22 -105.5(15)
O4 Eu1 N2 C17 126.5(12)
O4 Eu1 N2 C25 -66.3(9)
O4 Eu1 O3 C10 35.7(11)
O4 C12 N7 C44 179.4(12)
O4 C12 C50 C11 -1(2)
O4 C12 C50 C35 175.3(13)
C11 N4 C5 C49 124.0(16)
C12 N7 C44 C7 5(2)
N7 C12 C50 C11 -178.5(12)
N7 C12 C50 C35 -2.2(19)
C14 C27 C41 C34 178.5(13)
O2 Eu1 O4 C12 131.7(11)
O2 Eu1 N4 C11 -152.4(11)
O2 Eu1 N4 C5 16.2(10)
O2 Eu1 N3 C14 34.7(11)
O2 Eu1 N3 C49 -164.8(11)
O2 Eu1 N1 C3 133.4(12)
O2 Eu1 N1 C8 -59.6(8)
O2 Eu1 O1 C22 47.1(15)
O2 Eu1 N2 C17 -72.0(11)
O2 Eu1 N2 C25 95.1(9)
O2 Eu1 O3 C10 -115.4(11)
O2 C20 C27 C14 7(2)
O2 C20 C27 C41 -176.5(12)
N4 Eu1 O4 C12 -43.7(11)
N4 Eu1 O2 C20 -49.0(11)
N4 Eu1 N3 C14 -145.5(13)
N4 Eu1 N3 C49 15.0(10)
N4 Eu1 N1 C3 -15.0(14)
N4 Eu1 N1 C8 152.0(8)
N4 Eu1 O1 C22 -173.9(15)
N4 Eu1 N2 C17 75.6(12)
N4 Eu1 N2 C25 -117.2(9)
N4 Eu1 O3 C10 107.7(12)
N4 C11 C50 C12 -17(2)
N4 C11 C50 C35 166.5(15)
N5 C2 C34 C41 3(2)
N5 C20 C27 C14 -176.0(12)
N5 C20 C27 C41 0.2(18)
C20 C27 C41 C34 2(2)
C27 C14 N3 Eu1 -13(2)
C27 C14 N3 C49 -172.9(14)
C34 C2 N5 C20 -1(2)
C35 C7 C44 N7 -1(2)
C44 C7 C35 C50 -4(2)
C50 C11 N4 Eu1 -4(2)
C50 C11 N4 C5 -171.8(13)
C50 C12 N7 C44 -3(2)
C10 N8 C16 C4 4(2)
C10 C21 C3 N1 -12(2)
C10 C21 C32 C4 -2(2)
N8 C10 C21 C3 -179.1(12)
N8 C10 C21 C32 4.0(18)
N8 C10 O3 Eu1 -141.8(10)
N8 C16 C4 C32 -1(2)
N3 Eu1 O4 C12 -39.5(13)
N3 Eu1 O2 C20 -48.7(9)
N3 Eu1 N4 C11 -152.6(13)
N3 Eu1 N4 C5 15.9(8)
N3 Eu1 N1 C3 85.9(12)
N3 Eu1 N1 C8 -107.1(9)
N3 Eu1 O1 C22 117.5(15)
N3 Eu1 N2 C17 -25.1(13)
N3 Eu1 N2 C25 142.0(8)
N3 Eu1 O3 C10 176.0(12)
N3 C14 C27 C20 -19(2)
N3 C14 C27 C41 164.7(14)
N3 C49 C5 N4 59.5(15)
C21 C10 N8 C16 -5.3(18)
C21 C10 O3 Eu1 40.9(19)
C21 C3 N1 Eu1 -11(2)
C21 C3 N1 C8 -177.1(12)
C21 C32 C4 C16 0(2)
C3 C21 C32 C4 -178.6(13)
C3 N1 C8 C25 117.5(13)
C32 C21 C3 N1 165.4(13)
N1 Eu1 O4 C12 103.6(12)
N1 Eu1 O2 C20 165.4(10)
N1 Eu1 N4 C11 -22.3(14)
N1 Eu1 N4 C5 146.3(8)
N1 Eu1 N3 C14 84.6(13)
N1 Eu1 N3 C49 -114.9(10)
N1 Eu1 O1 C22 -23.8(17)
N1 Eu1 N2 C17 -154.8(12)
N1 Eu1 N2 C25 12.4(8)
N1 Eu1 O3 C10 -42.1(11)
N1 C8 C25 N2 62.3(14)
C5 C49 N3 Eu1 -44.5(15)
C5 C49 N3 C14 118.1(14)
O1 Eu1 O4 C12 -120.6(11)
O1 Eu1 O2 C20 26.6(9)
O1 Eu1 N4 C11 129.5(13)
O1 Eu1 N4 C5 -61.9(8)
O1 Eu1 N3 C14 -58.8(12)
O1 Eu1 N3 C49 101.8(10)
O1 Eu1 N1 C3 -151.8(11)
O1 Eu1 N1 C8 15.2(11)
O1 Eu1 N2 C17 21.0(11)
O1 Eu1 N2 C25 -171.8(10)
O1 Eu1 O3 C10 136.2(10)
O1 C22 N6 C24 177.5(15)
N2 Eu1 O4 C12 171.8(12)
N2 Eu1 O2 C20 96.8(10)
N2 Eu1 N4 C11 78.6(13)
N2 Eu1 N4 C5 -112.8(9)
N2 Eu1 N3 C14 -14.3(14)
N2 Eu1 N3 C49 146.3(10)
N2 Eu1 N1 C3 -146.0(13)
N2 Eu1 N1 C8 21.0(8)
N2 Eu1 O1 C22 -29.5(14)
N2 Eu1 O3 C10 -32.9(13)
N2 C17 C0AA C22 -8(2)
N2 C17 C0AA C9 174.8(13)
C17 N2 C25 C8 126.4(12)
C17 C0AA C22 O1 4(2)
C17 C0AA C22 N6 -177.2(13)
C17 C0AA C9 C15 177.6(13)
C0AA C22 N6 C24 -1(2)
C0AA C9 C15 C24 1(2)
C22 C0AA C9 C15 0(2)
C22 N6 C24 C15 3(3)
C25 N2 C17 C0AA -177.8(12)
O3 Eu1 O4 C12 32.0(11)
O3 Eu1 O2 C20 -127.5(9)
O3 Eu1 N4 C11 -63.3(12)
O3 Eu1 N4 C5 105.3(8)
O3 Eu1 N3 C14 138.9(12)
O3 Eu1 N3 C49 -60.6(10)
O3 Eu1 N1 C3 27.1(11)
O3 Eu1 N1 C8 -165.9(9)
O3 Eu1 O1 C22 158.4(12)
O3 Eu1 N2 C17 -164.3(10)
O3 Eu1 N2 C25 2.9(11)
O3 C10 N8 C16 177.1(12)
O3 C10 C21 C3 -2(2)
O3 C10 C21 C32 -178.6(13)
C9 C0AA C22 O1 -178.7(13)
C9 C0AA C22 N6 0(2)
C9 C15 C24 N6 -2(2)
